data_4311806
loop_
_publ_author_name
'Perumal Sekar'
'James A. Ibers'

_publ_section_title
;
 Syntheses and Characterization of Some Mixed Te/Se Polychalcogenide
 Anions [TemSen]2-
;
_journal_name_full 'Inorganic Chemistry'
_journal_page_first 5436
_journal_page_last 5441
_journal_paper_doi 10.1021/ic040026h
_journal_volume 43
_journal_year 2004
_chemical_formula_sum 'C72 H60 N2 P4 Se10 Te'
_chemical_formula_weight 1994.30
_chemical_name_systematic
;
   ?
;
_space_group_IT_number 14
_symmetry_space_group_name_Hall '-P 2ybc'
_symmetry_space_group_name_H-M 'P 1 21/c 1'
_atom_sites_solution_hydrogens geom
_atom_sites_solution_primary direct
_atom_sites_solution_secondary difmap
_audit_creation_method SHELXL-97
_cell_angle_alpha 90.00
_cell_angle_beta 95.4410(10)
_cell_angle_gamma 90.00
_cell_formula_units_Z 2
_cell_length_a 11.0540(8)
_cell_length_b 18.4274(14)
_cell_length_c 17.8437(13)
_cell_measurement_temperature 153(2)
_cell_volume 3618.3(5)
_computing_cell_refinement 'SAINT (Bruker 2000)'
_computing_data_collection 'SMART (Bruker 2000)'
_computing_data_reduction SAINT
_computing_molecular_graphics 'XP in SHELXTL'
_computing_structure_refinement SHELXTL
_computing_structure_solution 'SHELXTL (Sheldrick, 2000)'
_diffrn_ambient_temperature 153(2)
_diffrn_measured_fraction_theta_full 0.924
_diffrn_measured_fraction_theta_max 0.924
_diffrn_radiation_monochromator graphite
_diffrn_radiation_source 'fine-focus sealed tube'
_diffrn_radiation_type MoK\a
_diffrn_radiation_wavelength 0.71073
_diffrn_reflns_av_R_equivalents 0.0624
_diffrn_reflns_av_sigmaI/netI 0.0607
_diffrn_reflns_limit_h_max 14
_diffrn_reflns_limit_h_min -15
_diffrn_reflns_limit_k_max 24
_diffrn_reflns_limit_k_min -23
_diffrn_reflns_limit_l_max 23
_diffrn_reflns_limit_l_min -23
_diffrn_reflns_number 39984
_diffrn_reflns_theta_full 28.93
_diffrn_reflns_theta_max 28.93
_diffrn_reflns_theta_min 1.85
_exptl_absorpt_coefficient_mu 5.572
_exptl_absorpt_correction_T_max 0.5984
_exptl_absorpt_correction_T_min 0.4932
_exptl_crystal_colour black
_exptl_crystal_density_diffrn 1.830
_exptl_crystal_density_method 'not measured'
_exptl_crystal_description block
_exptl_crystal_F_000 1916
_exptl_crystal_size_max 0.150
_exptl_crystal_size_mid 0.112
_exptl_crystal_size_min 0.112
_refine_diff_density_max 2.389
_refine_diff_density_min -1.399
_refine_diff_density_rms 0.209
_refine_ls_extinction_method none
_refine_ls_goodness_of_fit_ref 1.183
_refine_ls_hydrogen_treatment mixed
_refine_ls_matrix_type full
_refine_ls_number_parameters 403
_refine_ls_number_reflns 8830
_refine_ls_number_restraints 0
_refine_ls_restrained_S_all 1.183
_refine_ls_R_factor_all 0.1126
_refine_ls_R_factor_gt 0.0587
_refine_ls_shift/su_max 0.000
_refine_ls_shift/su_mean 0.000
_refine_ls_structure_factor_coef Fsqd
_refine_ls_weighting_details 'calc w=1/[\s^2^(Fo^2^)+(0.1000P)^2^+0.0000P] where P=(Fo^2^+2Fc^2^)/3'
_refine_ls_weighting_scheme calc
_refine_ls_wR_factor_gt 0.1648
_refine_ls_wR_factor_ref 0.1993
_reflns_number_gt 5419
_reflns_number_total 8830
_reflns_threshold_expression >2sigma(I)
_cod_data_source_file ic040026h_3.cif
_cod_data_source_block '[PPN]2[TeSe10]_Compound3'
_cod_database_code 4311806

loop_
_symmetry_equiv_pos_as_xyz
'x, y, z'
'-x, y+1/2, -z+1/2'
'-x, -y, -z'
'x, -y-1/2, z-1/2'

loop_
_atom_site_label
_atom_site_type_symbol
_atom_site_fract_x
_atom_site_fract_y
_atom_site_fract_z
_atom_site_U_iso_or_equiv
_atom_site_adp_type
_atom_site_occupancy
_atom_site_symmetry_multiplicity
_atom_site_calc_flag
_atom_site_refinement_flags
_atom_site_disorder_assembly
_atom_site_disorder_group
Te1 Te 0.5000 0.0000 0.5000 0.03681(19) Uani 1 2 d S . .
Se1 Se 0.45436(9) 0.06312(5) 0.35683(4) 0.0604(3) Uani 1 1 d . . .
Se2 Se 0.50036(7) 0.18621(4) 0.37342(4) 0.0478(2) Uani 1 1 d . . .
Se3 Se 0.33982(8) 0.24051(7) 0.43326(7) 0.0808(4) Uani 1 1 d . . .
Se4 Se 0.37666(8) 0.19953(4) 0.56231(5) 0.0528(2) Uani 1 1 d . . .
Se5 Se 0.30898(6) 0.07567(5) 0.55795(4) 0.0465(2) Uani 1 1 d . . .
P1 P 0.10135(12) -0.17504(8) 0.12569(8) 0.0197(3) Uani 1 1 d . . .
P2 P 0.10005(12) -0.16671(8) -0.04217(8) 0.0196(3) Uani 1 1 d . . .
N1 N 0.0935(4) -0.1448(3) 0.0424(2) 0.0226(10) Uani 1 1 d . . .
C1 C 0.0925(5) -0.2715(3) 0.1312(3) 0.0239(12) Uani 1 1 d . . .
C2 C -0.0086(5) -0.3073(3) 0.0949(3) 0.0235(12) Uani 1 1 d . . .
H2A H -0.0739 -0.2800 0.0707 0.028 Uiso 1 1 calc R . .
C3 C -0.0133(6) -0.3826(3) 0.0942(4) 0.0321(14) Uani 1 1 d . . .
H3A H -0.0828 -0.4070 0.0711 0.038 Uiso 1 1 calc R . .
C4 C 0.0847(7) -0.4220(3) 0.1277(4) 0.0378(16) Uani 1 1 d . . .
H4A H 0.0820 -0.4735 0.1257 0.045 Uiso 1 1 calc R . .
C5 C 0.1856(6) -0.3886(3) 0.1636(4) 0.0333(14) Uani 1 1 d . . .
H5A H 0.2511 -0.4166 0.1864 0.040 Uiso 1 1 calc R . .
C6 C 0.1898(5) -0.3136(3) 0.1659(3) 0.0260(12) Uani 1 1 d . . .
H6A H 0.2587 -0.2900 0.1909 0.031 Uiso 1 1 calc R . .
C7 C 0.2399(5) -0.1474(3) 0.1774(3) 0.0223(11) Uani 1 1 d . . .
C8 C 0.3469(5) -0.1411(3) 0.1401(4) 0.0277(13) Uani 1 1 d . . .
H8A H 0.3435 -0.1482 0.0872 0.033 Uiso 1 1 calc R . .
C9 C 0.4552(5) -0.1247(3) 0.1802(4) 0.0308(14) Uani 1 1 d . . .
H9A H 0.5273 -0.1218 0.1553 0.037 Uiso 1 1 calc R . .
C10 C 0.4599(6) -0.1126(4) 0.2566(4) 0.0377(16) Uani 1 1 d . . .
H10A H 0.5349 -0.0997 0.2837 0.045 Uiso 1 1 calc R . .
C11 C 0.3575(6) -0.1188(4) 0.2940(4) 0.0424(17) Uani 1 1 d . . .
H11A H 0.3625 -0.1110 0.3468 0.051 Uiso 1 1 calc R . .
C12 C 0.2465(5) -0.1365(4) 0.2550(4) 0.0336(15) Uani 1 1 d . . .
H12A H 0.1758 -0.1411 0.2811 0.040 Uiso 1 1 calc R . .
C13 C -0.0230(5) -0.1375(3) 0.1712(3) 0.0215(11) Uani 1 1 d . . .
C14 C -0.1033(5) -0.1803(3) 0.2075(3) 0.0298(13) Uani 1 1 d . . .
H14A H -0.0935 -0.2315 0.2096 0.036 Uiso 1 1 calc R . .
C15 C -0.1977(5) -0.1474(4) 0.2405(4) 0.0306(13) Uani 1 1 d . . .
H15A H -0.2534 -0.1765 0.2646 0.037 Uiso 1 1 calc R . .
C16 C -0.2120(5) -0.0732(4) 0.2389(3) 0.0306(14) Uani 1 1 d . . .
H16A H -0.2769 -0.0514 0.2620 0.037 Uiso 1 1 calc R . .
C17 C -0.1316(5) -0.0304(3) 0.2036(4) 0.0318(14) Uani 1 1 d . . .
H17A H -0.1409 0.0208 0.2026 0.038 Uiso 1 1 calc R . .
C18 C -0.0369(5) -0.0627(3) 0.1695(4) 0.0298(13) Uani 1 1 d . . .
H18A H 0.0182 -0.0334 0.1451 0.036 Uiso 1 1 calc R . .
C19 C -0.0330(5) -0.1330(3) -0.0978(3) 0.0215(11) Uani 1 1 d . . .
C20 C -0.1320(5) -0.1099(4) -0.0605(4) 0.0370(16) Uani 1 1 d . . .
H20A H -0.1267 -0.1100 -0.0071 0.044 Uiso 1 1 calc R . .
C21 C -0.2366(6) -0.0871(5) -0.1013(4) 0.051(2) Uani 1 1 d . . .
H21A H -0.3041 -0.0721 -0.0759 0.061 Uiso 1 1 calc R . .
C22 C -0.2446(6) -0.0859(4) -0.1799(4) 0.0459(19) Uani 1 1 d . . .
H22A H -0.3160 -0.0683 -0.2080 0.055 Uiso 1 1 calc R . .
C23 C -0.1470(6) -0.1107(4) -0.2165(4) 0.0350(15) Uani 1 1 d . . .
H23A H -0.1534 -0.1126 -0.2700 0.042 Uiso 1 1 calc R . .
C24 C -0.0397(5) -0.1326(3) -0.1753(3) 0.0279(13) Uani 1 1 d . . .
H24A H 0.0282 -0.1472 -0.2005 0.034 Uiso 1 1 calc R . .
C25 C 0.2312(5) -0.1257(3) -0.0772(3) 0.0236(12) Uani 1 1 d . . .
C26 C 0.2713(5) -0.0578(3) -0.0475(4) 0.0303(13) Uani 1 1 d . . .
H26A H 0.2311 -0.0359 -0.0085 0.036 Uiso 1 1 calc R . .
C27 C 0.3680(6) -0.0234(4) -0.0747(4) 0.0351(15) Uani 1 1 d . . .
H27A H 0.3938 0.0225 -0.0548 0.042 Uiso 1 1 calc R . .
C28 C 0.4282(6) -0.0547(4) -0.1305(4) 0.0380(16) Uani 1 1 d . . .
H28A H 0.4951 -0.0304 -0.1490 0.046 Uiso 1 1 calc R . .
C29 C 0.3912(6) -0.1223(4) -0.1602(4) 0.0373(15) Uani 1 1 d . . .
H29A H 0.4329 -0.1442 -0.1985 0.045 Uiso 1 1 calc R . .
C30 C 0.2939(5) -0.1567(3) -0.1334(3) 0.0285(13) Uani 1 1 d . . .
H30A H 0.2689 -0.2027 -0.1535 0.034 Uiso 1 1 calc R . .
C31 C 0.1091(5) -0.2618(3) -0.0597(3) 0.0217(11) Uani 1 1 d . . .
C32 C 0.0116(5) -0.3000(3) -0.0958(3) 0.0255(12) Uani 1 1 d . . .
H32A H -0.0590 -0.2751 -0.1166 0.031 Uiso 1 1 calc R . .
C33 C 0.0193(6) -0.3759(3) -0.1008(4) 0.0329(14) Uani 1 1 d . . .
H33A H -0.0470 -0.4027 -0.1247 0.040 Uiso 1 1 calc R . .
C34 C 0.1228(6) -0.4121(3) -0.0713(4) 0.0360(15) Uani 1 1 d . . .
H34A H 0.1276 -0.4634 -0.0759 0.043 Uiso 1 1 calc R . .
C35 C 0.2199(6) -0.3739(3) -0.0349(4) 0.0322(14) Uani 1 1 d . . .
H35A H 0.2902 -0.3990 -0.0138 0.039 Uiso 1 1 calc R . .
C36 C 0.2131(6) -0.2991(3) -0.0295(3) 0.0281(13) Uani 1 1 d . . .
H36A H 0.2796 -0.2728 -0.0052 0.034 Uiso 1 1 calc R . .

loop_
_atom_site_aniso_label
_atom_site_aniso_U_11
_atom_site_aniso_U_22
_atom_site_aniso_U_33
_atom_site_aniso_U_23
_atom_site_aniso_U_13
_atom_site_aniso_U_12
Te1 0.0311(3) 0.0508(4) 0.0270(3) 0.0081(3) -0.0053(2) -0.0209(3)
Se1 0.0823(6) 0.0643(6) 0.0309(4) 0.0145(4) -0.0138(4) -0.0223(5)
Se2 0.0425(4) 0.0584(5) 0.0429(4) 0.0097(4) 0.0060(3) -0.0170(4)
Se3 0.0380(5) 0.1036(8) 0.1008(8) 0.0541(7) 0.0059(5) 0.0044(5)
Se4 0.0634(5) 0.0469(5) 0.0518(5) 0.0076(4) 0.0240(4) 0.0062(4)
Se5 0.0345(4) 0.0681(5) 0.0383(4) 0.0058(4) 0.0106(3) -0.0050(3)
P1 0.0190(7) 0.0215(7) 0.0189(7) -0.0005(6) 0.0032(5) -0.0003(5)
P2 0.0201(7) 0.0207(7) 0.0182(7) -0.0002(5) 0.0024(5) 0.0017(5)
N1 0.030(3) 0.021(2) 0.017(2) -0.0011(18) 0.0025(19) 0.0006(19)
C1 0.025(3) 0.028(3) 0.019(3) -0.001(2) 0.005(2) -0.001(2)
C2 0.023(3) 0.020(3) 0.027(3) 0.004(2) 0.002(2) -0.001(2)
C3 0.034(3) 0.031(3) 0.031(3) 0.000(3) 0.002(3) -0.009(3)
C4 0.057(4) 0.022(3) 0.034(4) -0.001(3) 0.000(3) -0.005(3)
C5 0.041(4) 0.026(3) 0.032(4) 0.004(3) 0.002(3) 0.004(3)
C6 0.023(3) 0.029(3) 0.025(3) 0.007(2) 0.000(2) -0.001(2)
C7 0.022(3) 0.024(3) 0.021(3) 0.003(2) 0.005(2) -0.006(2)
C8 0.029(3) 0.027(3) 0.029(3) 0.000(2) 0.008(2) -0.003(2)
C9 0.023(3) 0.037(3) 0.033(4) 0.000(3) 0.006(2) -0.012(3)
C10 0.027(3) 0.050(4) 0.035(4) 0.000(3) -0.002(3) -0.012(3)
C11 0.034(4) 0.064(5) 0.029(4) -0.006(3) -0.001(3) -0.014(3)
C12 0.025(3) 0.049(4) 0.026(3) -0.007(3) 0.004(2) -0.014(3)
C13 0.021(3) 0.029(3) 0.015(3) -0.002(2) 0.001(2) -0.002(2)
C14 0.023(3) 0.036(3) 0.031(3) 0.002(3) 0.005(2) 0.002(2)
C15 0.020(3) 0.041(4) 0.032(3) -0.002(3) 0.011(2) -0.002(3)
C16 0.024(3) 0.045(4) 0.023(3) -0.004(3) 0.005(2) 0.002(3)
C17 0.031(3) 0.029(3) 0.035(4) -0.006(3) 0.005(3) 0.009(3)
C18 0.031(3) 0.029(3) 0.031(3) -0.002(3) 0.010(3) -0.003(2)
C19 0.023(3) 0.019(3) 0.022(3) -0.003(2) 0.001(2) 0.000(2)
C20 0.027(3) 0.058(4) 0.025(3) -0.007(3) 0.002(3) 0.013(3)
C21 0.031(4) 0.085(6) 0.035(4) -0.020(4) -0.005(3) 0.024(4)
C22 0.036(4) 0.072(5) 0.027(4) -0.007(3) -0.010(3) 0.020(4)
C23 0.037(3) 0.043(4) 0.025(3) 0.002(3) -0.002(3) 0.011(3)
C24 0.025(3) 0.032(3) 0.027(3) 0.000(3) 0.004(2) 0.003(2)
C25 0.024(3) 0.023(3) 0.023(3) 0.002(2) 0.000(2) 0.002(2)
C26 0.029(3) 0.031(3) 0.031(3) 0.003(3) 0.005(3) -0.003(2)
C27 0.034(3) 0.033(3) 0.038(4) 0.001(3) 0.000(3) -0.009(3)
C28 0.022(3) 0.054(4) 0.038(4) 0.008(3) 0.005(3) -0.002(3)
C29 0.031(3) 0.043(4) 0.041(4) 0.004(3) 0.014(3) 0.001(3)
C30 0.029(3) 0.031(3) 0.026(3) 0.001(3) 0.006(2) 0.001(3)
C31 0.021(3) 0.023(3) 0.023(3) -0.001(2) 0.007(2) 0.002(2)
C32 0.023(3) 0.023(3) 0.030(3) 0.000(2) 0.000(2) 0.001(2)
C33 0.038(3) 0.024(3) 0.037(4) -0.002(3) 0.001(3) -0.005(3)
C34 0.047(4) 0.023(3) 0.037(4) 0.002(3) 0.003(3) 0.001(3)
C35 0.034(3) 0.029(3) 0.033(4) 0.003(3) 0.007(3) 0.011(3)
C36 0.030(3) 0.028(3) 0.026(3) -0.002(2) 0.006(2) 0.000(2)

loop_
_atom_type_symbol
_atom_type_description
_atom_type_scat_dispersion_real
_atom_type_scat_dispersion_imag
_atom_type_scat_source
C C 0.0033 0.0016 'International Tables Vol C Tables 4.2.6.8 and 6.1.1.4'
H H 0.0000 0.0000 'International Tables Vol C Tables 4.2.6.8 and 6.1.1.4'
N N 0.0061 0.0033 'International Tables Vol C Tables 4.2.6.8 and 6.1.1.4'
P P 0.1023 0.0942 'International Tables Vol C Tables 4.2.6.8 and 6.1.1.4'
Se Se -0.0929 2.2259 'International Tables Vol C Tables 4.2.6.8 and 6.1.1.4'
Te Te -0.5308 1.6751 'International Tables Vol C Tables 4.2.6.8 and 6.1.1.4'

loop_
_geom_angle_atom_site_label_1
_geom_angle_atom_site_label_2
_geom_angle_atom_site_label_3
_geom_angle
_geom_angle_site_symmetry_1
_geom_angle_site_symmetry_3
_geom_angle_publ_flag
Se5 Te1 Se5 180.0 . 3_656 ?
Se5 Te1 Se1 93.03(3) . . ?
Se5 Te1 Se1 86.97(3) 3_656 . ?
Se5 Te1 Se1 86.97(3) . 3_656 ?
Se5 Te1 Se1 93.03(3) 3_656 3_656 ?
Se1 Te1 Se1 180.0 . 3_656 ?
Se2 Se1 Te1 105.57(3) . . ?
Se1 Se2 Se3 107.62(5) . . ?
Se2 Se3 Se4 103.33(4) . . ?
Se5 Se4 Se3 104.00(5) . . ?
Se4 Se5 Te1 103.95(3) . . ?
N1 P1 C1 113.8(3) . . ?
N1 P1 C7 110.7(2) . . ?
C1 P1 C7 107.7(3) . . ?
N1 P1 C13 108.2(3) . . ?
C1 P1 C13 108.1(3) . . ?
C7 P1 C13 108.2(3) . . ?
N1 P2 C31 115.4(3) . . ?
N1 P2 C25 109.8(3) . . ?
C31 P2 C25 106.9(3) . . ?
N1 P2 C19 109.3(3) . . ?
C31 P2 C19 107.3(3) . . ?
C25 P2 C19 107.8(3) . . ?
P2 N1 P1 144.0(3) . . ?
C2 C1 C6 118.8(5) . . ?
C2 C1 P1 119.3(4) . . ?
C6 C1 P1 121.7(4) . . ?
C3 C2 C1 120.1(5) . . ?
C2 C3 C4 119.4(6) . . ?
C5 C4 C3 122.0(6) . . ?
C4 C5 C6 119.0(6) . . ?
C5 C6 C1 120.7(6) . . ?
C12 C7 C8 119.2(5) . . ?
C12 C7 P1 121.0(4) . . ?
C8 C7 P1 119.7(4) . . ?
C9 C8 C7 120.0(6) . . ?
C8 C9 C10 120.2(6) . . ?
C11 C10 C9 120.8(6) . . ?
C10 C11 C12 120.4(6) . . ?
C11 C12 C7 119.4(6) . . ?
C18 C13 C14 120.0(5) . . ?
C18 C13 P1 117.4(4) . . ?
C14 C13 P1 122.6(4) . . ?
C15 C14 C13 119.2(6) . . ?
C16 C15 C14 121.1(6) . . ?
C15 C16 C17 119.8(5) . . ?
C16 C17 C18 119.8(6) . . ?
C13 C18 C17 120.1(6) . . ?
C24 C19 C20 120.4(5) . . ?
C24 C19 P2 121.2(4) . . ?
C20 C19 P2 118.4(4) . . ?
C21 C20 C19 119.9(6) . . ?
C20 C21 C22 120.5(6) . . ?
C23 C22 C21 119.2(6) . . ?
C22 C23 C24 120.4(6) . . ?
C19 C24 C23 119.5(5) . . ?
C30 C25 C26 118.2(5) . . ?
C30 C25 P2 123.3(4) . . ?
C26 C25 P2 118.4(4) . . ?
C27 C26 C25 120.3(6) . . ?
C26 C27 C28 120.6(6) . . ?
C27 C28 C29 120.2(6) . . ?
C30 C29 C28 119.4(6) . . ?
C29 C30 C25 121.3(6) . . ?
C32 C31 C36 120.0(5) . . ?
C32 C31 P2 121.6(4) . . ?
C36 C31 P2 118.2(4) . . ?
C31 C32 C33 119.0(5) . . ?
C34 C33 C32 120.5(6) . . ?
C33 C34 C35 120.5(6) . . ?
C36 C35 C34 119.4(6) . . ?
C35 C36 C31 120.6(6) . . ?

loop_
_geom_bond_atom_site_label_1
_geom_bond_atom_site_label_2
_geom_bond_distance
_geom_bond_site_symmetry_2
_geom_bond_publ_flag
Te1 Se5 2.8083(8) . ?
Te1 Se5 2.8083(8) 3_656 ?
Te1 Se1 2.8088(8) . ?
Te1 Se1 2.8088(8) 3_656 ?
Se1 Se2 2.3373(12) . ?
Se2 Se3 2.3769(14) . ?
Se3 Se4 2.4209(14) . ?
Se4 Se5 2.4008(12) . ?
P1 N1 1.582(5) . ?
P1 C1 1.783(6) . ?
P1 C7 1.785(6) . ?
P1 C13 1.800(6) . ?
P2 N1 1.570(5) . ?
P2 C31 1.784(6) . ?
P2 C25 1.799(6) . ?
P2 C19 1.805(6) . ?
C1 C2 1.403(8) . ?
C1 C6 1.420(8) . ?
C2 C3 1.389(8) . ?
C3 C4 1.390(9) . ?
C4 C5 1.377(9) . ?
C5 C6 1.383(8) . ?
C7 C12 1.396(8) . ?
C7 C8 1.416(7) . ?
C8 C9 1.369(8) . ?
C9 C10 1.377(9) . ?
C10 C11 1.372(9) . ?
C11 C12 1.390(8) . ?
C13 C18 1.386(8) . ?
C13 C14 1.392(8) . ?
C14 C15 1.386(8) . ?
C15 C16 1.377(9) . ?
C16 C17 1.384(9) . ?
C17 C18 1.392(8) . ?
C19 C24 1.378(8) . ?
C19 C20 1.399(8) . ?
C20 C21 1.373(9) . ?
C21 C22 1.397(10) . ?
C22 C23 1.391(9) . ?
C23 C24 1.395(8) . ?
C25 C30 1.395(8) . ?
C25 C26 1.414(8) . ?
C26 C27 1.370(8) . ?
C27 C28 1.377(9) . ?
C28 C29 1.399(9) . ?
C29 C30 1.373(8) . ?
C31 C32 1.393(8) . ?
C31 C36 1.403(8) . ?
C32 C33 1.406(8) . ?
C33 C34 1.385(9) . ?
C34 C35 1.392(9) . ?
C35 C36 1.385(8) . ?
